data_4103286
loop_
_publ_author_name
'Airon C. Soegiarto'
'Angiolina Comotti'
'Michael D. Ward'

_publ_section_title
;
 Controlled Orientation of Polyconjugated Guest Molecules in Tunable Host
 Cavities
;
_journal_name_full 'Journal of the American Chemical Society'
_journal_page_first 14603
_journal_page_last 14616
_journal_paper_doi 10.1021/ja106106d
_journal_volume 132
_journal_year 2010
_chemical_formula_sum 'C34 H44 N12 O12 S6'
_chemical_formula_weight 1005.17
_chemical_name_systematic
; 
 ? 
;
_space_group_IT_number 1
_symmetry_cell_setting triclinic
_symmetry_space_group_name_Hall 'P 1'
_symmetry_space_group_name_H-M 'P 1'
_atom_sites_solution_hydrogens geom
_atom_sites_solution_primary direct
_atom_sites_solution_secondary difmap
_audit_creation_method SHELXL-97
_cell_angle_alpha 83.869(2)
_cell_angle_beta 77.676(2)
_cell_angle_gamma 85.366(2)
_cell_formula_units_Z 1
_cell_length_a 7.1367(6)
_cell_length_b 12.4838(10)
_cell_length_c 12.6842(11)
_cell_measurement_reflns_used 6115
_cell_measurement_temperature 100(2)
_cell_measurement_theta_max 17.26
_cell_measurement_theta_min 2.38
_cell_volume 1095.76(16)
_computing_cell_refinement 'Bruker SAINT'
_computing_data_collection 'Bruker APEX2'
_computing_data_reduction 'Bruker SAINT'
_computing_molecular_graphics 'Bruker SHELXTL'
_computing_publication_material 'Bruker SHELXTL'
_computing_structure_refinement 'SHELXL-97 (Sheldrick, 2008)'
_computing_structure_solution 'SHELXS-97 (Sheldrick, 2008)'
_diffrn_ambient_temperature 100(2)
_diffrn_measured_fraction_theta_full 0.952
_diffrn_measured_fraction_theta_max 0.952
_diffrn_measurement_device_type 'Bruker APEX-II CCD'
_diffrn_measurement_method '\f and \w scans'
_diffrn_radiation_monochromator graphite
_diffrn_radiation_source 'fine-focus sealed tube'
_diffrn_radiation_type synchrotron
_diffrn_radiation_wavelength 0.44280
_diffrn_reflns_av_R_equivalents 0.0432
_diffrn_reflns_av_sigmaI/netI 0.0516
_diffrn_reflns_limit_h_max 7
_diffrn_reflns_limit_h_min -8
_diffrn_reflns_limit_k_max 15
_diffrn_reflns_limit_k_min -15
_diffrn_reflns_limit_l_max 15
_diffrn_reflns_limit_l_min -15
_diffrn_reflns_number 19366
_diffrn_reflns_theta_full 16.00
_diffrn_reflns_theta_max 16.00
_diffrn_reflns_theta_min 1.03
_exptl_absorpt_coefficient_mu 0.205
_exptl_absorpt_correction_T_max 0.9959
_exptl_absorpt_correction_T_min 0.9798
_exptl_absorpt_correction_type multi-scan
_exptl_absorpt_process_details sadabs
_exptl_crystal_colour colourless
_exptl_crystal_density_diffrn 1.523
_exptl_crystal_density_method 'not measured'
_exptl_crystal_description needle
_exptl_crystal_F_000 524
_exptl_crystal_size_max 0.10
_exptl_crystal_size_mid 0.02
_exptl_crystal_size_min 0.02
_refine_diff_density_max 0.864
_refine_diff_density_min -0.694
_refine_diff_density_rms 0.096
_refine_ls_abs_structure_details 'Flack H D (1983), Acta Cryst. A39, 876-881'
_refine_ls_abs_structure_Flack 0.2(3)
_refine_ls_extinction_method none
_refine_ls_goodness_of_fit_ref 1.187
_refine_ls_hydrogen_treatment constr
_refine_ls_matrix_type full
_refine_ls_number_parameters 686
_refine_ls_number_reflns 7481
_refine_ls_number_restraints 260
_refine_ls_restrained_S_all 1.204
_refine_ls_R_factor_all 0.0800
_refine_ls_R_factor_gt 0.0500
_refine_ls_shift/su_max 0.000
_refine_ls_shift/su_mean 0.000
_refine_ls_structure_factor_coef Fsqd
_refine_ls_weighting_details 'calc w=1/[\s^2^(Fo^2^)+(0.0660P)^2^+1.0894P] where P=(Fo^2^+2Fc^2^)/3'
_refine_ls_weighting_scheme calc
_refine_ls_wR_factor_gt 0.1327
_refine_ls_wR_factor_ref 0.1557
_reflns_number_gt 5306
_reflns_number_total 7481
_reflns_threshold_expression >2sigma(I)
_cod_data_source_file ja106106d_si_011.cif
_cod_data_source_block GDS_12
_cod_database_code 4103286

loop_
_symmetry_equiv_pos_as_xyz
'x, y, z'

loop_
_atom_site_label
_atom_site_type_symbol
_atom_site_fract_x
_atom_site_fract_y
_atom_site_fract_z
_atom_site_U_iso_or_equiv
_atom_site_adp_type
_atom_site_occupancy
_atom_site_symmetry_multiplicity
_atom_site_calc_flag
_atom_site_refinement_flags
_atom_site_disorder_assembly
_atom_site_disorder_group
S1 S -0.5833(3) 0.03757(14) -1.31765(15) 0.0094(4) Uani 1 1 d . . .
S2 S -1.0139(3) -0.09115(15) -0.64103(16) 0.0117(5) Uani 1 1 d . . .
O1 O -0.6031(9) 0.1566(5) -1.3273(5) 0.0106(13) Uani 1 1 d . . .
O2 O -0.3866(10) -0.0028(5) -1.3363(6) 0.0191(15) Uani 1 1 d U . .
O3 O -0.6948(9) -0.0103(5) -1.3831(5) 0.0125(13) Uani 1 1 d . . .
O4 O -1.2175(8) -0.0498(5) -0.6224(5) 0.0128(13) Uani 1 1 d . . .
O5 O -0.9061(10) -0.0450(5) -0.5744(6) 0.0181(15) Uani 1 1 d . . .
O6 O -0.9975(9) -0.2075(5) -0.6318(5) 0.0158(15) Uani 1 1 d . . .
C5 C -0.6843(14) -0.0035(8) -1.1807(8) 0.0159(19) Uani 1 1 d . . .
C6 C -0.7170(13) 0.0672(7) -1.1018(8) 0.0132(18) Uani 1 1 d . . .
H6 H -0.6946 0.1415 -1.1208 0.016 Uiso 1 1 calc R . .
C7 C -0.7831(13) 0.0295(7) -0.9934(8) 0.0146(19) Uani 1 1 d . . .
C8 C -0.8186(13) -0.0802(7) -0.9659(7) 0.0118(18) Uani 1 1 d U . .
C9 C -0.7874(17) -0.1491(8) -1.0481(9) 0.029(2) Uani 1 1 d . . .
H9 H -0.8158 -0.2227 -1.0302 0.035 Uiso 1 1 calc R . .
C10 C -0.7172(16) -0.1139(7) -1.1538(9) 0.022(2) Uani 1 1 d . . .
H10 H -0.6911 -0.1629 -1.2083 0.027 Uiso 1 1 calc R . .
C11 C -0.8170(12) 0.1018(7) -0.9102(7) 0.0127(17) Uani 1 1 d U . .
H11 H -0.7951 0.1762 -0.9286 0.015 Uiso 1 1 calc R . .
C12 C -0.8806(14) 0.0645(7) -0.8049(8) 0.017(2) Uani 1 1 d U . .
H12 H -0.9011 0.1125 -0.7497 0.020 Uiso 1 1 calc R . .
C13 C -0.9160(12) -0.0457(7) -0.7778(7) 0.0074(16) Uani 1 1 d U . .
C14 C -0.8868(15) -0.1163(7) -0.8537(8) 0.018(2) Uani 1 1 d . . .
H14 H -0.9112 -0.1901 -0.8331 0.022 Uiso 1 1 calc R . .
S3 S -0.5763(3) -0.46157(14) -1.31682(15) 0.0103(4) Uani 1 1 d . . .
S4 S -1.0219(3) -0.59173(15) -0.64177(15) 0.0113(5) Uani 1 1 d . . .
O7 O -0.5924(9) -0.3429(5) -1.3264(5) 0.0099(13) Uani 1 1 d . . .
O8 O -0.3788(9) -0.5036(5) -1.3298(5) 0.0196(15) Uani 1 1 d . . .
O9 O -0.6851(9) -0.5085(5) -1.3848(5) 0.0136(13) Uani 1 1 d . . .
O10 O -1.2227(8) -0.5487(4) -0.6280(5) 0.0118(13) Uani 1 1 d . . .
O11 O -0.9189(9) -0.5473(5) -0.5723(5) 0.0148(14) Uani 1 1 d . . .
O12 O -1.0097(9) -0.7087(5) -0.6324(5) 0.0148(14) Uani 1 1 d . . .
C25 C -0.6874(13) -0.5001(7) -1.1813(8) 0.0143(19) Uani 1 1 d U . .
C26 C -0.8002(12) -0.5928(6) -1.1608(8) 0.0127(18) Uani 1 1 d . . .
H26 H -0.8195 -0.6303 -1.2186 0.015 Uiso 1 1 calc R . .
C27 C -0.8799(12) -0.6261(7) -1.0545(7) 0.0127(17) Uani 1 1 d U . .
H27 H -0.9546 -0.6877 -1.0400 0.015 Uiso 1 1 calc R . .
C28 C -0.8549(13) -0.5726(7) -0.9670(7) 0.0122(18) Uani 1 1 d U . .
C29 C -0.7480(13) -0.4793(7) -0.9899(8) 0.0148(19) Uani 1 1 d U . .
C30 C -0.6673(15) -0.4426(8) -1.0983(8) 0.020(2) Uani 1 1 d . . .
H30 H -0.5995 -0.3785 -1.1136 0.024 Uiso 1 1 calc R . .
C31 C -0.7229(17) -0.4213(8) -0.9026(8) 0.028(2) Uani 1 1 d . . .
H31 H -0.6468 -0.3603 -0.9166 0.033 Uiso 1 1 calc R . .
C32 C -0.8096(16) -0.4549(8) -0.7996(8) 0.027(2) Uani 1 1 d . . .
H32 H -0.8012 -0.4140 -0.7419 0.032 Uiso 1 1 calc R . .
C33 C -0.9104(13) -0.5481(7) -0.7774(7) 0.0088(17) Uani 1 1 d . . .
C34 C -0.9382(13) -0.6046(7) -0.8581(8) 0.0117(18) Uani 1 1 d . . .
H34 H -1.0139 -0.6657 -0.8412 0.014 Uiso 1 1 calc R . .
C1 C -0.5208(13) -0.2797(8) -0.5887(8) 0.0166(19) Uani 1 1 d . . .
N1 N -0.5410(11) -0.1780(6) -0.5928(6) 0.0151(16) Uani 1 1 d U . .
H1A H -0.6551 -0.1453 -0.5919 0.018 Uiso 1 1 calc R . .
H1B H -0.4409 -0.1400 -0.5965 0.018 Uiso 1 1 calc R . .
N2 N -0.6660(11) -0.3430(6) -0.5829(6) 0.0164(17) Uani 1 1 d . . .
H2A H -0.7830 -0.3142 -0.5818 0.020 Uiso 1 1 calc R . .
H2B H -0.6445 -0.4136 -0.5802 0.020 Uiso 1 1 calc R . .
N3 N -0.3408(11) -0.3328(6) -0.5861(7) 0.0156(17) Uani 1 1 d . . .
H3A H -0.2410 -0.2952 -0.5874 0.019 Uiso 1 1 calc R . .
H3B H -0.3276 -0.4037 -0.5833 0.019 Uiso 1 1 calc R . .
C2 C -0.0841(13) -0.2655(7) -0.3699(7) 0.0092(17) Uani 1 1 d U . .
N4 N -0.2464(11) -0.2211(6) -0.3722(7) 0.0172(17) Uani 1 1 d . . .
H4A H -0.2633 -0.1503 -0.3758 0.021 Uiso 1 1 calc R . .
H4B H -0.3440 -0.2606 -0.3701 0.021 Uiso 1 1 calc R . .
N5 N 0.0709(11) -0.2107(6) -0.3727(6) 0.0135(16) Uani 1 1 d . . .
H5A H 0.0612 -0.1397 -0.3763 0.016 Uiso 1 1 calc R . .
H5B H 0.1825 -0.2456 -0.3709 0.016 Uiso 1 1 calc R . .
N6 N -0.0608(11) -0.3753(6) -0.3567(7) 0.0213(18) Uani 1 1 d . . .
H6A H -0.1602 -0.4147 -0.3498 0.026 Uiso 1 1 calc R . .
H6B H 0.0536 -0.4066 -0.3551 0.026 Uiso 1 1 calc R . .
C3 C -0.5279(13) -0.7829(7) -0.5916(7) 0.0117(17) Uani 1 1 d . . .
N7 N -0.5479(11) -0.6792(6) -0.5967(6) 0.0152(16) Uani 1 1 d . . .
H7A H -0.6617 -0.6463 -0.5967 0.018 Uiso 1 1 calc R . .
H7B H -0.4477 -0.6412 -0.6002 0.018 Uiso 1 1 calc R . .
N8 N -0.6747(11) -0.8435(6) -0.5861(6) 0.0144(17) Uani 1 1 d . . .
H8A H -0.7902 -0.8129 -0.5860 0.017 Uiso 1 1 calc R . .
H8B H -0.6565 -0.9142 -0.5827 0.017 Uiso 1 1 calc R . .
N9 N -0.3487(11) -0.8346(6) -0.5870(6) 0.0142(16) Uani 1 1 d U . .
H9A H -0.2502 -0.7963 -0.5876 0.017 Uiso 1 1 calc R . .
H9B H -0.3342 -0.9054 -0.5835 0.017 Uiso 1 1 calc R . .
C4 C -0.0921(12) -0.7664(6) -0.3721(7) 0.0057(15) Uani 1 1 d U . .
N10 N -0.2552(11) -0.7234(6) -0.3734(6) 0.0149(17) Uani 1 1 d . . .
H10A H -0.2738 -0.6526 -0.3769 0.018 Uiso 1 1 calc R . .
H10B H -0.3520 -0.7637 -0.3709 0.018 Uiso 1 1 calc R . .
N11 N 0.0637(11) -0.7117(6) -0.3757(6) 0.0111(15) Uani 1 1 d . . .
H11A H 0.0543 -0.6408 -0.3793 0.013 Uiso 1 1 calc R . .
H11B H 0.1753 -0.7468 -0.3745 0.013 Uiso 1 1 calc R . .
N12 N -0.0658(11) -0.8765(6) -0.3630(7) 0.0197(18) Uani 1 1 d . . .
H12A H -0.1639 -0.9165 -0.3581 0.024 Uiso 1 1 calc R . .
H12B H 0.0492 -0.9074 -0.3620 0.024 Uiso 1 1 calc R . .
S5 S -0.2989(5) -0.2430(3) -0.8660(4) 0.0195(9) Uani 0.644(5) 1 d PD A -1
S6 S -0.2942(14) 0.1967(6) -1.0907(5) 0.061(3) Uani 0.644(5) 1 d PD A -1
C35 C -0.337(5) 0.3189(15) -1.0392(15) 0.168(14) Uani 0.644(5) 1 d PDU A -1
H35 H -0.3224 0.3857 -1.0827 0.202 Uiso 0.644(5) 1 calc PR A -1
C36 C -0.3924(14) 0.3116(7) -0.9346(9) 0.0053(19) Uani 0.644(5) 1 d PDU A -1
H36 H -0.4364 0.3722 -0.8948 0.006 Uiso 0.644(5) 1 calc PR A -1
C37 C -0.379(2) 0.1899(10) -0.8784(12) 0.007(3) Uani 0.644(5) 1 d PDU A -1
H37 H -0.4031 0.1660 -0.8034 0.009 Uiso 0.644(5) 1 calc PR A -1
C38 C -0.324(2) 0.1273(8) -0.9679(9) 0.012(3) Uani 0.644(5) 1 d PDU A -1
C39 C -0.307(3) 0.0075(11) -0.9502(15) 0.042(6) Uani 0.644(5) 1 d PDU A -1
H39 H -0.3144 -0.0222 -0.8774 0.051 Uiso 0.644(5) 1 calc PR A -1
C40 C -0.2847(17) -0.0596(8) -1.0205(10) 0.014(2) Uani 0.644(5) 1 d PDU A -1
H40 H -0.2771 -0.0323 -1.0940 0.016 Uiso 0.644(5) 1 calc PR A -1
C41 C -0.270(2) -0.1764(8) -0.9956(9) 0.022(3) Uani 0.644(5) 1 d PDU A -1
C42 C -0.2310(18) -0.2211(8) -1.0918(8) 0.005(3) Uani 0.644(5) 1 d PDU A -1
H42 H -0.2219 -0.1907 -1.1646 0.006 Uiso 0.644(5) 1 calc PR A -1
C43 C -0.206(2) -0.3444(10) -1.0392(10) 0.038(4) Uani 0.644(5) 1 d PDU A -1
H43 H -0.1736 -0.4015 -1.0849 0.045 Uiso 0.644(5) 1 calc PR A -1
C44 C -0.2307(14) -0.3665(6) -0.9288(8) 0.008(2) Uani 0.644(5) 1 d PDU A -1
H44 H -0.2146 -0.4358 -0.8917 0.010 Uiso 0.644(5) 1 calc PR A -1
S5' S -0.2224(12) -0.2560(7) -1.0786(7) 0.029(2) Uani 0.356(5) 1 d PD A -2
S6' S -0.3427(18) 0.2225(11) -0.8692(10) 0.079(5) Uani 0.356(5) 1 d PD A -2
C35' C -0.355(9) 0.3371(19) -0.954(2) 0.49(9) Uani 0.356(5) 1 d PDU A -2
H35' H -0.3634 0.4084 -0.9328 0.592 Uiso 0.356(5) 1 calc PR A -2
C36' C -0.351(3) 0.3123(14) -1.0530(15) 0.005(4) Uani 0.356(5) 1 d PDU A -2
H36' H -0.3748 0.3662 -1.1081 0.006 Uiso 0.356(5) 1 calc PR A -2
C37' C -0.304(7) 0.1911(19) -1.077(2) 0.032(13) Uani 0.356(5) 1 d PDU A -2
H37' H -0.2869 0.1597 -1.1440 0.039 Uiso 0.356(5) 1 calc PR A -2
C38' C -0.296(6) 0.1411(14) -0.972(2) 0.15(2) Uani 0.356(5) 1 d PDU A -2
C39' C -0.299(5) 0.0246(13) -0.943(3) 0.043(10) Uani 0.356(5) 1 d PDU A -2
H39' H -0.2454 0.0233 -0.8807 0.051 Uiso 0.356(5) 1 calc PR A -2
C40' C -0.318(2) -0.0728(10) -0.9378(13) 0.022(3) Uani 0.356(5) 1 d PDU A -2
H40' H -0.4260 -0.0798 -0.8796 0.027 Uiso 0.356(5) 1 calc PR A -2
C41' C -0.281(3) -0.1838(10) -0.9630(12) 0.016(4) Uani 0.356(5) 1 d PDU A -2
C42' C -0.299(4) -0.2385(17) -0.8594(17) 0.40(10) Uani 0.356(5) 1 d PDU A -2
H42' H -0.3312 -0.2121 -0.7899 0.476 Uiso 0.356(5) 1 calc PR A -2
C43' C -0.249(3) -0.3539(14) -0.8918(13) 0.011(4) Uani 0.356(5) 1 d PDU A -2
H43' H -0.2437 -0.4118 -0.8374 0.013 Uiso 0.356(5) 1 calc PR A -2
C44' C -0.214(2) -0.3740(10) -0.9974(12) 0.007(3) Uani 0.356(5) 1 d PDU A -2
H44' H -0.1881 -0.4437 -1.0227 0.008 Uiso 0.356(5) 1 calc PR A -2

loop_
_atom_site_aniso_label
_atom_site_aniso_U_11
_atom_site_aniso_U_22
_atom_site_aniso_U_33
_atom_site_aniso_U_23
_atom_site_aniso_U_13
_atom_site_aniso_U_12
S1 0.0081(10) 0.0095(10) 0.0102(10) -0.0004(7) -0.0010(9) -0.0014(7)
S2 0.0125(11) 0.0094(10) 0.0122(11) -0.0007(8) -0.0005(9) -0.0004(8)
O1 0.010(3) 0.007(3) 0.014(3) -0.004(2) 0.002(3) -0.002(2)
O2 0.016(2) 0.019(2) 0.022(2) 0.0001(17) -0.0018(17) -0.0016(16)
O3 0.018(3) 0.016(3) 0.006(3) -0.006(2) -0.004(3) -0.005(2)
O4 0.004(2) 0.008(2) 0.023(3) -0.0040(18) 0.0040(19) 0.0032(17)
O5 0.019(4) 0.014(3) 0.021(4) 0.004(3) -0.005(3) -0.002(3)
O6 0.020(4) 0.012(3) 0.015(3) 0.006(2) -0.005(3) 0.002(2)
C5 0.015(3) 0.018(3) 0.014(3) 0.002(2) -0.003(2) -0.002(2)
C6 0.011(4) 0.015(4) 0.016(5) -0.002(3) -0.007(4) -0.002(3)
C7 0.013(3) 0.015(3) 0.017(3) -0.003(2) -0.003(2) -0.004(2)
C8 0.012(2) 0.011(2) 0.012(2) -0.0003(10) -0.0009(11) -0.0004(10)
C9 0.047(5) 0.013(3) 0.027(4) -0.003(2) 0.001(3) -0.014(3)
C10 0.035(4) 0.013(3) 0.019(3) -0.008(2) 0.000(3) -0.007(3)
C11 0.0123(19) 0.0124(19) 0.0131(19) -0.0013(10) -0.0026(11) 0.0002(10)
C12 0.017(2) 0.017(2) 0.017(2) -0.0014(10) -0.0029(11) -0.0009(10)
C13 0.0067(18) 0.0073(18) 0.0080(19) -0.0002(10) -0.0017(11) -0.0003(10)
C14 0.029(5) 0.005(4) 0.017(5) 0.002(3) 0.003(4) -0.005(4)
S3 0.0084(10) 0.0115(10) 0.0100(10) 0.0002(8) -0.0007(9) -0.0001(7)
S4 0.0126(11) 0.0095(10) 0.0112(11) -0.0015(8) -0.0002(9) -0.0020(8)
O7 0.008(3) 0.007(3) 0.012(3) -0.002(2) 0.004(3) -0.001(2)
O8 0.016(4) 0.017(3) 0.021(4) 0.005(3) 0.002(3) -0.001(3)
O9 0.018(3) 0.019(3) 0.005(3) -0.007(2) -0.002(3) -0.003(2)
O10 0.007(3) 0.008(3) 0.020(3) -0.008(2) -0.002(3) 0.005(2)
O11 0.016(3) 0.009(3) 0.020(3) 0.004(2) -0.006(3) -0.005(2)
O12 0.020(4) 0.009(3) 0.015(3) 0.002(2) -0.005(3) 0.001(2)
C25 0.014(2) 0.015(2) 0.014(2) -0.0008(10) -0.0032(11) -0.0007(10)
C26 0.006(4) 0.011(4) 0.021(5) -0.001(3) -0.003(3) 0.004(3)
C27 0.0118(19) 0.0127(19) 0.0136(19) -0.0006(10) -0.0032(11) -0.0003(10)
C28 0.013(2) 0.0115(19) 0.013(2) -0.0010(9) -0.0026(10) -0.0013(9)
C29 0.015(2) 0.014(2) 0.015(2) -0.0015(10) -0.0032(10) -0.0014(10)
C30 0.028(6) 0.013(4) 0.017(5) -0.005(4) 0.000(4) 0.000(4)
C31 0.044(5) 0.020(4) 0.020(3) -0.005(3) -0.002(3) -0.018(3)
C32 0.045(6) 0.025(5) 0.012(5) -0.011(4) -0.001(4) -0.017(4)
C33 0.011(3) 0.007(3) 0.009(3) -0.0013(19) -0.004(2) 0.0030(19)
C34 0.008(4) 0.009(4) 0.018(5) 0.002(3) -0.003(4) -0.005(3)
C1 0.014(4) 0.023(4) 0.010(3) -0.005(2) 0.001(2) 0.007(2)
N1 0.013(2) 0.015(2) 0.018(2) 0.0000(17) -0.0047(17) -0.0010(17)
N2 0.013(4) 0.016(4) 0.021(4) -0.005(3) -0.001(4) -0.004(3)
N3 0.010(4) 0.013(4) 0.025(4) -0.005(3) -0.007(3) 0.007(3)
C2 0.0099(19) 0.0085(19) 0.0089(19) -0.0009(10) -0.0011(11) -0.0007(10)
N4 0.010(3) 0.012(3) 0.026(3) -0.001(2) 0.004(2) -0.002(2)
N5 0.016(4) 0.003(3) 0.021(4) 0.002(3) -0.005(3) 0.003(3)
N6 0.010(4) 0.008(3) 0.043(5) -0.003(3) 0.003(3) 0.002(3)
C3 0.012(3) 0.016(3) 0.008(3) -0.003(2) -0.003(2) 0.001(2)
N7 0.009(3) 0.014(4) 0.025(4) 0.000(3) -0.009(3) -0.004(3)
N8 0.010(4) 0.018(4) 0.016(4) -0.005(3) 0.000(3) -0.009(3)
N9 0.013(2) 0.013(2) 0.018(2) -0.0029(17) -0.0054(18) 0.0010(17)
C4 0.0059(18) 0.0054(17) 0.0060(18) -0.0005(10) -0.0011(10) -0.0012(10)
N10 0.013(4) 0.010(4) 0.020(4) -0.003(3) 0.002(3) -0.006(3)
N11 0.012(4) 0.006(3) 0.016(4) 0.000(3) -0.006(3) 0.002(3)
N12 0.010(3) 0.005(3) 0.045(4) -0.006(2) -0.004(3) 0.000(2)
S5 0.0146(18) 0.0160(15) 0.032(2) 0.0041(13) -0.0126(16) -0.0117(12)
S6 0.048(4) 0.090(5) 0.038(3) 0.007(3) -0.011(3) 0.019(3)
C35 0.168(14) 0.168(14) 0.168(14) -0.0152(17) -0.035(3) -0.0102(13)
C36 0.005(2) 0.005(2) 0.006(2) -0.0001(10) -0.0015(11) 0.0007(10)
C37 0.006(3) 0.008(3) 0.009(3) -0.0022(11) -0.0025(12) -0.0038(10)
C38 0.011(3) 0.012(3) 0.013(3) 0.0002(10) -0.0026(12) 0.0003(10)
C39 0.042(6) 0.042(6) 0.043(6) -0.0036(12) -0.0093(16) -0.0025(11)
C40 0.013(3) 0.014(3) 0.014(3) -0.0008(10) -0.0033(11) -0.0004(10)
C41 0.021(4) 0.022(4) 0.022(4) -0.0010(11) -0.0046(12) -0.0009(10)
C42 0.004(3) 0.005(3) 0.004(3) 0.0021(11) -0.0008(11) 0.0002(10)
C43 0.037(4) 0.038(4) 0.038(4) -0.0041(11) -0.0077(13) -0.0025(11)
C44 0.007(2) 0.008(2) 0.009(2) -0.0009(10) -0.0014(11) 0.0005(10)
S5' 0.015(3) 0.025(4) 0.049(4) 0.000(3) -0.009(3) -0.013(3)
S6' 0.059(8) 0.120(12) 0.043(5) 0.006(6) -0.004(5) 0.043(7)
C35' 0.49(9) 0.49(9) 0.49(9) -0.045(8) -0.102(19) -0.029(5)
C36' 0.004(4) 0.005(4) 0.005(4) 0.0001(11) -0.0017(13) -0.0005(11)
C37' 0.032(13) 0.032(13) 0.033(13) -0.0035(16) -0.007(3) -0.0034(13)
C38' 0.15(2) 0.15(2) 0.15(2) -0.014(3) -0.032(5) -0.0091(18)
C39' 0.042(10) 0.043(10) 0.043(10) -0.0036(14) -0.009(2) -0.0025(12)
C40' 0.022(4) 0.022(4) 0.022(4) -0.0021(11) -0.0046(13) -0.0009(11)
C41' 0.016(4) 0.016(4) 0.016(4) -0.0015(11) -0.0034(14) -0.0008(11)
C42' 0.40(10) 0.40(10) 0.40(10) -0.036(9) -0.08(2) -0.024(6)
C43' 0.011(5) 0.012(5) 0.010(5) -0.0007(11) -0.0029(14) -0.0008(11)
C44' 0.007(3) 0.006(3) 0.007(4) -0.0002(11) -0.0019(12) 0.0003(11)

loop_
_atom_type_symbol
_atom_type_description
_atom_type_scat_dispersion_real
_atom_type_scat_dispersion_imag
_atom_type_scat_source
C C 0.0015 0.0009 'International Tables Vol C Tables 4.2.6.8 and 6.1.1.4'
H H 0.0000 0.0000 'International Tables Vol C Tables 4.2.6.8 and 6.1.1.4'
N N 0.0030 0.0019 'International Tables Vol C Tables 4.2.6.8 and 6.1.1.4'
O O 0.0056 0.0036 'International Tables Vol C Tables 4.2.6.8 and 6.1.1.4'
S S 0.0826 0.0763 'International Tables Vol C Tables 4.2.6.8 and 6.1.1.4'

loop_
_geom_angle_atom_site_label_1
_geom_angle_atom_site_label_2
_geom_angle_atom_site_label_3
_geom_angle
O2 S1 O3 112.5(4)
O2 S1 O1 112.4(4)
O3 S1 O1 112.9(4)
O2 S1 C5 106.4(4)
O3 S1 C5 106.3(4)
O1 S1 C5 105.6(4)
O6 S2 O5 113.0(4)
O6 S2 O4 111.4(4)
O5 S2 O4 112.5(4)
O6 S2 C13 107.5(4)
O5 S2 C13 106.9(4)
O4 S2 C13 104.9(4)
C6 C5 C10 120.8(9)
C6 C5 S1 121.7(7)
C10 C5 S1 117.3(8)
C5 C6 C7 119.8(8)
C5 C6 H6 120.1
C7 C6 H6 120.1
C6 C7 C8 119.8(6)
C6 C7 C11 120.5(8)
C8 C7 C11 119.6(6)
C9 C8 C7 118.8(6)
C9 C8 C14 122.8(8)
C7 C8 C14 118.4(6)
C10 C9 C8 121.9(9)
C10 C9 H9 119.1
C8 C9 H9 119.1
C9 C10 C5 118.8(9)
C9 C10 H10 120.6
C5 C10 H10 120.6
C12 C11 C7 120.2(8)
C12 C11 H11 119.9
C7 C11 H11 119.9
C11 C12 C13 119.8(9)
C11 C12 H12 120.1
C13 C12 H12 120.1
C14 C13 C12 121.8(9)
C14 C13 S2 119.0(7)
C12 C13 S2 119.1(7)
C13 C14 C8 120.1(8)
C13 C14 H14 119.9
C8 C14 H14 119.9
O8 S3 O9 113.7(4)
O8 S3 O7 112.0(3)
O9 S3 O7 113.1(4)
O8 S3 C25 106.2(4)
O9 S3 C25 106.1(4)
O7 S3 C25 104.8(4)
O11 S4 O12 113.1(4)
O11 S4 O10 112.7(4)
O12 S4 O10 111.2(4)
O11 S4 C33 106.5(4)
O12 S4 C33 107.1(4)
O10 S4 C33 105.7(4)
C30 C25 C26 121.0(9)
C30 C25 S3 121.1(7)
C26 C25 S3 117.9(7)
C27 C26 C25 118.0(8)
C27 C26 H26 121.0
C25 C26 H26 121.0
C26 C27 C28 122.6(7)
C26 C27 H27 118.7
C28 C27 H27 118.7
C27 C28 C34 123.2(8)
C27 C28 C29 118.2(6)
C34 C28 C29 118.6(5)
C30 C29 C28 120.3(6)
C30 C29 C31 120.1(8)
C28 C29 C31 119.7(6)
C25 C30 C29 119.8(8)
C25 C30 H30 120.1
C29 C30 H30 120.1
C32 C31 C29 119.0(8)
C32 C31 H31 120.5
C29 C31 H31 120.5
C31 C32 C33 120.9(9)
C31 C32 H32 119.5
C33 C32 H32 119.5
C34 C33 C32 121.5(9)
C34 C33 S4 117.9(6)
C32 C33 S4 120.5(7)
C33 C34 C28 120.2(7)
C33 C34 H34 119.9
C28 C34 H34 119.9
N1 C1 N2 123.5(9)
N1 C1 N3 120.4(8)
N2 C1 N3 116.1(8)
C1 N1 H1A 120.0
C1 N1 H1B 120.0
H1A N1 H1B 120.0
C1 N2 H2A 120.0
C1 N2 H2B 120.0
H2A N2 H2B 120.0
C1 N3 H3A 120.0
C1 N3 H3B 120.0
H3A N3 H3B 120.0
N4 C2 N5 123.3(8)
N4 C2 N6 119.9(8)
N5 C2 N6 116.6(8)
C2 N4 H4A 120.0
C2 N4 H4B 120.0
H4A N4 H4B 120.0
C2 N5 H5A 120.0
C2 N5 H5B 120.0
H5A N5 H5B 120.0
C2 N6 H6A 120.0
C2 N6 H6B 120.0
H6A N6 H6B 120.0
N7 C3 N8 122.1(8)
N7 C3 N9 119.6(8)
N8 C3 N9 118.2(8)
C3 N7 H7A 120.0
C3 N7 H7B 120.0
H7A N7 H7B 120.0
C3 N8 H8A 120.0
C3 N8 H8B 120.0
H8A N8 H8B 120.0
C3 N9 H9A 120.0
C3 N9 H9B 120.0
H9A N9 H9B 120.0
N10 C4 N11 124.3(8)
N10 C4 N12 119.6(7)
N11 C4 N12 116.1(7)
C4 N10 H10A 120.0
C4 N10 H10B 120.0
H10A N10 H10B 120.0
C4 N11 H11A 120.0
C4 N11 H11B 120.0
H11A N11 H11B 120.0
C4 N12 H12A 120.0
C4 N12 H12B 120.0
H12A N12 H12B 120.0
C41 S5 C44 87.7(5)
C38 S6 C35 93.6(8)
C36 C35 S6 113.2(14)
C36 C35 H35 123.4
S6 C35 H35 123.4
C35 C36 C37 113.7(12)
C35 C36 H36 123.1
C37 C36 H36 123.1
C38 C37 C36 103.2(10)
C38 C37 H37 128.4
C36 C37 H37 128.4
C37 C38 C39 120.1(11)
C37 C38 S6 115.8(8)
C39 C38 S6 124.0(10)
C40 C39 C38 127.7(13)
C40 C39 H39 116.1
C38 C39 H39 116.1
C39 C40 C41 124.0(10)
C39 C40 H40 118.0
C41 C40 H40 118.0
C42 C41 C40 107.1(9)
C42 C41 S5 127.6(8)
C40 C41 S5 125.3(8)
C41 C42 C43 95.3(8)
C41 C42 H42 132.3
C43 C42 H42 132.3
C44 C43 C42 120.3(10)
C44 C43 H43 119.8
C42 C43 H43 119.8
C43 C44 S5 108.8(7)
C43 C44 H44 125.6
S5 C44 H44 125.6
C44' S5' C41' 89.9(7)
C38' S6' C35' 93.5(12)
C36' C35' S6' 110.0(17)
C36' C35' H35' 125.0
S6' C35' H35' 125.0
C35' C36' C37' 118.1(18)
C35' C36' H36' 121.0
C37' C36' H36' 121.0
C38' C37' C36' 100.9(15)
C38' C37' H37' 129.6
C36' C37' H37' 129.6
C37' C38' C39' 123.5(19)
C37' C38' S6' 116.7(13)
C39' C38' S6' 117.8(18)
C40' C39' C38' 167(3)
C40' C39' H39' 96.6
C38' C39' H39' 96.6
C39' C40' C41' 159(2)
C39' C40' H40' 100.3
C41' C40' H40' 100.3
C42' C41' C40' 101.5(13)
C42' C41' S5' 120.2(12)
C40' C41' S5' 138.3(12)
C41' C42' C43' 98.9(14)
C41' C42' H42' 130.5
C43' C42' H42' 130.5
C44' C43' C42' 120.6(14)
C44' C43' H43' 119.7
C42' C43' H43' 119.7
C43' C44' S5' 110.3(10)
C43' C44' H44' 124.9
S5' C44' H44' 124.9

loop_
_geom_bond_atom_site_label_1
_geom_bond_atom_site_label_2
_geom_bond_distance
S1 O2 1.432(7)
S1 O3 1.464(6)
S1 O1 1.476(6)
S1 C5 1.771(10)
S2 O6 1.441(7)
S2 O5 1.446(7)
S2 O4 1.480(6)
S2 C13 1.777(9)
C5 C6 1.376(14)
C5 C10 1.410(12)
C6 C7 1.398(13)
C6 H6 0.9500
C7 C8 1.407(5)
C7 C11 1.431(12)
C8 C9 1.392(13)
C8 C14 1.438(13)
C9 C10 1.366(14)
C9 H9 0.9500
C10 H10 0.9500
C11 C12 1.360(13)
C11 H11 0.9500
C12 C13 1.412(11)
C12 H12 0.9500
C13 C14 1.346(13)
C14 H14 0.9500
S3 O8 1.446(7)
S3 O9 1.469(6)
S3 O7 1.471(6)
S3 C25 1.766(10)
S4 O11 1.439(6)
S4 O12 1.449(6)
S4 O10 1.470(6)
S4 C33 1.781(9)
C25 C30 1.374(13)
C25 C26 1.433(12)
C26 C27 1.380(12)
C26 H26 0.9500
C27 C28 1.405(12)
C27 H27 0.9500
C28 C34 1.411(13)
C28 C29 1.415(5)
C29 C30 1.414(13)
C29 C31 1.435(13)
C30 H30 0.9500
C31 C32 1.359(14)
C31 H31 0.9500
C32 C33 1.389(12)
C32 H32 0.9500
C33 C34 1.360(12)
C34 H34 0.9500
C1 N1 1.262(12)
C1 N2 1.339(12)
C1 N3 1.402(11)
N1 H1A 0.8800
N1 H1B 0.8800
N2 H2A 0.8800
N2 H2B 0.8800
N3 H3A 0.8800
N3 H3B 0.8800
C2 N4 1.248(12)
C2 N5 1.340(12)
C2 N6 1.363(11)
N4 H4A 0.8800
N4 H4B 0.8800
N5 H5A 0.8800
N5 H5B 0.8800
N6 H6A 0.8800
N6 H6B 0.8800
C3 N7 1.287(11)
C3 N8 1.327(11)
C3 N9 1.394(11)
N7 H7A 0.8800
N7 H7B 0.8800
N8 H8A 0.8800
N8 H8B 0.8800
N9 H9A 0.8800
N9 H9B 0.8800
C4 N10 1.245(12)
C4 N11 1.340(11)
C4 N12 1.369(10)
N10 H10A 0.8800
N10 H10B 0.8800
N11 H11A 0.8800
N11 H11B 0.8800
N12 H12A 0.8800
N12 H12B 0.8800
S5 C41 1.740(10)
S5 C44 1.795(9)
S6 C38 1.680(10)
S6 C35 1.703(15)
C35 C36 1.297(16)
C35 H35 0.9500
C36 C37 1.612(13)
C36 H36 0.9500
C37 C38 1.416(13)
C37 H37 0.9500
C38 C39 1.488(12)
C39 C40 1.264(12)
C39 H39 0.9500
C40 C41 1.459(10)
C40 H40 0.9500
C41 C42 1.362(12)
C42 C43 1.623(12)
C42 H42 0.9500
C43 C44 1.374(12)
C43 H43 0.9500
C44 H44 0.9500
S5' C44' 1.710(11)
S5' C41' 1.760(12)
S6' C38' 1.697(15)
S6' C35' 1.702(16)
C35' C36' 1.320(16)
C35' H35' 0.9500
C36' C37' 1.571(15)
C36' H36' 0.9500
C37' C38' 1.426(15)
C37' H37' 0.9500
C38' C39' 1.462(14)
C39' C40' 1.226(12)
C39' H39' 0.9500
C40' C41' 1.446(12)
C40' H40' 0.9500
C41' C42' 1.401(15)
C42' C43' 1.533(15)
C42' H42' 0.9500
C43' C44' 1.356(13)
C43' H43' 0.9500
C44' H44' 0.9500

loop_
_geom_hbond_atom_site_label_D
_geom_hbond_atom_site_label_H
_geom_hbond_atom_site_label_A
_geom_hbond_distance_DH
_geom_hbond_distance_HA
_geom_hbond_distance_DA
_geom_hbond_angle_DHA
_geom_hbond_site_symmetry_A
N1 H1A O5 0.88 2.09 2.954(11) 168.8 .
N1 H1B O4 0.88 1.98 2.852(9) 173.4 1_655
N2 H2A O6 0.88 2.10 2.933(11) 156.7 .
N2 H2B O9 0.88 2.60 3.064(10) 114.0 1_556
N2 H2B O11 0.88 2.65 3.216(9) 122.8 .
N3 H3A O6 0.88 2.07 2.934(10) 165.6 1_655
N3 H3B O10 0.88 1.99 2.830(9) 157.9 1_655
N4 H4A O2 0.88 2.04 2.875(10) 157.9 1_556
N4 H4B O7 0.88 2.06 2.924(10) 165.7 1_556
N5 H5A O3 0.88 2.45 3.096(9) 130.4 1_656
N5 H5A O5 0.88 2.63 3.098(10) 114.2 1_655
N5 H5B O7 0.88 2.07 2.932(10) 164.9 1_656
N6 H6A O8 0.88 1.94 2.824(9) 178.1 1_556
N6 H6B O9 0.88 2.16 3.013(11) 164.0 1_656
N7 H7A O11 0.88 2.11 2.979(11) 167.6 .
N7 H7B O10 0.88 2.00 2.877(9) 172.6 1_655
N8 H8A O12 0.88 2.10 2.938(11) 159.8 .
N8 H8B O5 0.88 2.49 3.093(9) 126.2 1_545
N8 H8B O3 0.88 2.65 3.120(10) 114.4 1_546
N9 H9A O12 0.88 2.05 2.912(10) 164.9 1_655
N9 H9B O4 0.88 1.99 2.823(9) 157.7 1_645
N10 H10A O8 0.88 2.05 2.887(10) 158.6 1_556
N10 H10B O1 0.88 2.06 2.923(9) 165.5 1_546
N11 H11A O9 0.88 2.57 3.201(9) 129.3 1_656
N11 H11A O11 0.88 2.57 3.044(10) 114.4 1_655
N11 H11B O1 0.88 2.06 2.917(10) 163.5 1_646
N12 H12A O2 0.88 1.95 2.825(10) 175.8 1_546
N12 H12B O3 0.88 2.13 2.992(11) 165.5 1_646

loop_
_geom_torsion_atom_site_label_1
_geom_torsion_atom_site_label_2
_geom_torsion_atom_site_label_3
_geom_torsion_atom_site_label_4
_geom_torsion
O2 S1 C5 C6 103.4(8)
O3 S1 C5 C6 -136.5(8)
O1 S1 C5 C6 -16.3(9)
O2 S1 C5 C10 -72.1(8)
O3 S1 C5 C10 48.1(9)
O1 S1 C5 C10 168.3(8)
C10 C5 C6 C7 0.2(15)
S1 C5 C6 C7 -175.1(7)
C5 C6 C7 C8 -0.9(11)
C5 C6 C7 C11 179.7(8)
C6 C7 C8 C9 -0.3(8)
C11 C7 C8 C9 179.1(12)
C6 C7 C8 C14 -179.9(12)
C11 C7 C8 C14 -0.6(8)
C7 C8 C9 C10 2.3(14)
C14 C8 C9 C10 -178.0(10)
C8 C9 C10 C5 -3.1(16)
C6 C5 C10 C9 1.8(15)
S1 C5 C10 C9 177.3(9)
C6 C7 C11 C12 -179.7(9)
C8 C7 C11 C12 0.9(11)
C7 C11 C12 C13 -1.0(13)
C11 C12 C13 C14 0.7(14)
C11 C12 C13 S2 -175.9(7)
O6 S2 C13 C14 15.2(9)
O5 S2 C13 C14 136.9(8)
O4 S2 C13 C14 -103.4(8)
O6 S2 C13 C12 -168.1(7)
O5 S2 C13 C12 -46.4(8)
O4 S2 C13 C12 73.3(7)
C12 C13 C14 C8 -0.3(15)
S2 C13 C14 C8 176.3(7)
C9 C8 C14 C13 -179.4(10)
C7 C8 C14 C13 0.3(12)
O8 S3 C25 C30 81.1(9)
O9 S3 C25 C30 -157.7(8)
O7 S3 C25 C30 -37.7(9)
O8 S3 C25 C26 -99.3(8)
O9 S3 C25 C26 21.9(8)
O7 S3 C25 C26 141.9(7)
C30 C25 C26 C27 -3.3(14)
S3 C25 C26 C27 177.1(6)
C25 C26 C27 C28 0.2(13)
C26 C27 C28 C34 178.9(8)
C26 C27 C28 C29 1.8(11)
C27 C28 C29 C30 -0.8(8)
C34 C28 C29 C30 -178.0(11)
C27 C28 C29 C31 178.7(12)
C34 C28 C29 C31 1.5(8)
C26 C25 C30 C29 4.3(15)
S3 C25 C30 C29 -176.1(7)
C28 C29 C30 C25 -2.2(12)
C31 C29 C30 C25 178.2(10)
C30 C29 C31 C32 176.8(10)
C28 C29 C31 C32 -2.7(13)
C29 C31 C32 C33 4.4(17)
C31 C32 C33 C34 -5.0(17)
C31 C32 C33 S4 179.6(8)
O11 S4 C33 C34 159.7(7)
O12 S4 C33 C34 38.3(8)
O10 S4 C33 C34 -80.3(8)
O11 S4 C33 C32 -24.7(9)
O12 S4 C33 C32 -146.0(8)
O10 S4 C33 C32 95.4(9)
C32 C33 C34 C28 3.7(15)
S4 C33 C34 C28 179.2(7)
C27 C28 C34 C33 -179.0(9)
C29 C28 C34 C33 -1.9(11)
C38 S6 C35 C36 -7(2)
S6 C35 C36 C37 8(3)
C35 C36 C37 C38 -5(2)
C36 C37 C38 C39 -176.3(13)
C36 C37 C38 S6 0.0(14)
C35 S6 C38 C37 3.5(17)
C35 S6 C38 C39 179.6(18)
C37 C38 C39 C40 169.9(16)
S6 C38 C39 C40 -6(3)
C38 C39 C40 C41 -180.0(19)
C39 C40 C41 C42 -175.1(14)
C39 C40 C41 S5 5.3(19)
C44 S5 C41 C42 5.9(15)
C44 S5 C41 C40 -174.7(12)
C40 C41 C42 C43 175.5(10)
S5 C41 C42 C43 -4.9(16)
C41 C42 C43 C44 1.2(16)
C42 C43 C44 S5 2.2(14)
C41 S5 C44 C43 -3.7(10)
C38' S6' C35' C36' 8(3)
S6' C35' C36' C37' -9(4)
C35' C36' C37' C38' 5(2)
C36' C37' C38' C39' 166(4)
C36' C37' C38' S6' 2.0(17)
C35' S6' C38' C37' -6(3)
C35' S6' C38' C39' -171(4)
C37' C38' C39' C40' -20(17)
S6' C38' C39' C40' 144(14)
C38' C39' C40' C41' 75(18)
C39' C40' C41' C42' 136(6)
C39' C40' C41' S5' -43(7)
C44' S5' C41' C42' -0.1(15)
C44' S5' C41' C40' 178(2)
C40' C41' C42' C43' -177.6(17)
S5' C41' C42' C43' 1.3(15)
C41' C42' C43' C44' -2.6(17)
C42' C43' C44' S5' 2.8(17)
C41' S5' C44' C43' -1.5(13)
